data_4312740
loop_
_publ_author_name
'St\'ephane Cordier'
'Fakhili Gulo'
'Thierry Roisnel'
'R\'egis Gautier'
'Boris le Guennic'
'Jean Fran\,cois Halet'
'Christiane Perrin'

_publ_contact_author_address
;
LCSIM UMR 6511 CNRS - Universit\'e de Rennes 1, Institut de Chimie
de Rennes, B\^at. 10A, Campus de Beaulieu, Avenue du G\'en\'eral Leclerc,
35042 Rennes, France
;
_publ_contact_author_email stephane.cordier@univ-rennes1.fr
_publ_contact_author_fax 33299635704
_publ_contact_author_name 'Cordier, Stephane'
_publ_contact_author_phone 33223236253
_publ_section_title
;
 A Novel Layered Niobium Oxychloride Compound Based on Nb2 Pairs and Nb6
 Octahedral Clusters: Synthesis and Crystal and Electronic Structures of
 Nb10Cl16O7
;
_journal_name_full 'Inorganic Chemistry'
_journal_page_first 8320
_journal_page_last 8327
_journal_paper_doi 10.1021/ic0350990
_journal_volume 42
_journal_year 2003
_chemical_formula_moiety 'Cl16 Nb10 O7'
_chemical_formula_sum 'Cl16 Nb10 O7'
_chemical_formula_weight 1608.3
_space_group_IT_number 12
_symmetry_cell_setting monoclinic
_symmetry_space_group_name_Hall '-C 2y'
_symmetry_space_group_name_H-M 'C 1 2/m 1'
_audit_conform_dict_location ftp://ftp.iucr.org/pub/cif_core.dic
_audit_conform_dict_name cif_core.dic
_audit_conform_dict_version 2.2
_audit_creation_date 2003-04-29
_audit_creation_method 'WinGX routine CIF_UPDATE'
_cell_angle_alpha 90
_cell_angle_beta 121.243(5)
_cell_angle_gamma 90
_cell_formula_units_Z 1
_cell_length_a 17.646(5)
_cell_length_b 3.264(5)
_cell_length_c 12.893(5)
_cell_measurement_reflns_used 853
_cell_measurement_temperature 293(2)
_cell_measurement_theta_max 27.485
_cell_measurement_theta_min 2.91
_cell_volume 634.9(10)
_computing_cell_refinement 'HKL Scalepack (Otwinowski & Minor 1997)'
_computing_data_collection 'Collect (Nonius BV, 1997-2000)'
_computing_data_reduction 'HKL Denzo and Scalepack (Otwinowski & Minor 1997)'
_computing_molecular_graphics 'Ortep-3 for Windows (Farrugia, 1997)'
_computing_publication_material 'WinGX publication routines (Farrugia, 1999)'
_computing_structure_refinement 'SHELXL-97 (Sheldrick, 1997)'
_computing_structure_solution 'SHELXS-97 (Sheldrick, 1990)'
_diffrn_measured_fraction_theta_full 0.997
_diffrn_measured_fraction_theta_max 0.997
_diffrn_measurement_device '95mm CCD camera on \k-goniostat'
_diffrn_measurement_device_type KappaCCD
_diffrn_measurement_method CCD
_diffrn_radiation_probe x-ray
_diffrn_radiation_type MoK\a
_diffrn_radiation_wavelength 0.71069
_diffrn_reflns_av_R_equivalents 0.0245
_diffrn_reflns_limit_h_max 22
_diffrn_reflns_limit_h_min -21
_diffrn_reflns_limit_k_max 3
_diffrn_reflns_limit_k_min -4
_diffrn_reflns_limit_l_max 16
_diffrn_reflns_limit_l_min -16
_diffrn_reflns_number 1387
_diffrn_reflns_theta_full 27.44
_diffrn_reflns_theta_max 27.44
_diffrn_reflns_theta_min 3.26
_exptl_absorpt_coefficient_mu 6.044
_exptl_absorpt_correction_T_max 0.8246
_exptl_absorpt_correction_T_min 0.4526
_exptl_absorpt_correction_type analytical
_exptl_absorpt_process_details
;
(see. N.W. Alcock (1970). Cryst. Computing, p271)
;
_exptl_crystal_colour black
_exptl_crystal_density_diffrn 4.206
_exptl_crystal_density_method 'not measured'
_exptl_crystal_description prism
_exptl_crystal_F_000 738
_exptl_crystal_size_max 0.12
_exptl_crystal_size_mid 0.025
_exptl_crystal_size_min 0.02
_refine_diff_density_max 0.797
_refine_diff_density_min -0.936
_refine_ls_extinction_coef 0.0016(3)
_refine_ls_extinction_expression Fc^*^=kFc[1+0.001xFc^2^\l^3^/sin(2\q)]^-1/4^
_refine_ls_extinction_method SHELXL
_refine_ls_goodness_of_fit_ref 1.217
_refine_ls_hydrogen_treatment mixed
_refine_ls_matrix_type full
_refine_ls_number_parameters 62
_refine_ls_number_reflns 855
_refine_ls_number_restraints 0
_refine_ls_restrained_S_all 1.217
_refine_ls_R_factor_gt 0.0318
_refine_ls_shift/su_max 0
_refine_ls_structure_factor_coef Fsqd
_refine_ls_weighting_details 'calc w=1/[\s^2^(Fo^2^)+(0.0000P)^2^+7.6585P] where P=(Fo^2^+2Fc^2^)/3'
_refine_ls_weighting_scheme calc
_refine_ls_wR_factor_ref 0.0828
_reflns_number_gt 756
_reflns_number_total 855
_reflns_threshold_expression >2sigma(I)
_cod_data_source_file ic0350990si20030917_110023.cif
_cod_data_source_block c2m
_cod_original_sg_symbol_H-M 'C 2/m'
_cod_database_code 4312740

loop_
_symmetry_equiv_pos_as_xyz
'x, y, z'
'-x, y, -z'
'x+1/2, y+1/2, z'
'-x+1/2, y+1/2, -z'
'-x, -y, -z'
'x, -y, z'
'-x+1/2, -y+1/2, -z'
'x+1/2, -y+1/2, z'

loop_
_atom_site_label
_atom_site_type_symbol
_atom_site_fract_x
_atom_site_fract_y
_atom_site_fract_z
_atom_site_U_iso_or_equiv
_atom_site_adp_type
_atom_site_occupancy
_atom_site_calc_flag
_atom_site_refinement_flags
_atom_site_disorder_group
_atom_site_disorder_assembly
Nb1 Nb 0.08125(4) 0 0.11079(6) 0.0127(2) Uani 1 d S . .
Nb3 Nb 0.02170(6) 0.0748(3) 0.37087(7) 0.0107(4) Uani 0.5 d P . .
Nb2 Nb -0.05369(8) -0.5 0.10393(11) 0.0089(5) Uani 0.497(4) d SP . .
Cl1 Cl 0.16956(12) 0 0.01250(15) 0.0138(4) Uani 1 d S . .
Cl2 Cl 0.19278(12) -0.5 0.25297(15) 0.0157(4) Uani 1 d S . .
Cl3 Cl 0.39663(13) 0 0.26158(17) 0.0183(4) Uani 1 d S . .
Cl4 Cl 0.14238(16) -0.5 0.47231(18) 0.0245(5) Uani 1 d S . .
O3 O 0 0 0.5 0.037(3) Uani 1 d S . .
O1 O 0.0261(4) 0 0.2145(4) 0.0194(12) Uani 1 d S . .
O2 O 0 -0.5 0 0.014(3) Uani 0.497(4) d SP . .

loop_
_atom_site_aniso_label
_atom_site_aniso_U_11
_atom_site_aniso_U_22
_atom_site_aniso_U_33
_atom_site_aniso_U_23
_atom_site_aniso_U_13
_atom_site_aniso_U_12
Nb1 0.0114(4) 0.0200(4) 0.0079(3) 0 0.0059(3) 0
Nb3 0.0156(4) 0.0108(11) 0.0082(4) -0.0002(3) 0.0079(3) 0.0002(3)
Nb2 0.0114(7) 0.0091(7) 0.0084(7) 0 0.0067(5) 0
Cl1 0.0151(9) 0.0147(9) 0.0141(8) 0 0.0094(7) 0
Cl2 0.0179(9) 0.0110(8) 0.0131(8) 0 0.0045(7) 0
Cl3 0.0233(10) 0.0126(9) 0.0262(10) 0 0.0179(8) 0
Cl4 0.0415(12) 0.0126(9) 0.0198(9) 0 0.0161(9) 0
O3 0.019(4) 0.080(8) 0.014(4) 0 0.011(4) 0
O1 0.018(3) 0.035(3) 0.007(2) 0 0.008(2) 0
O2 0.025(8) 0.012(7) 0.010(7) 0 0.011(6) 0

loop_
_atom_type_symbol
_atom_type_description
_atom_type_scat_dispersion_real
_atom_type_scat_dispersion_imag
_atom_type_scat_source
O O 0.0106 0.006 'International Tables Vol C Tables 4.2.6.8 and 6.1.1.4'
Cl Cl 0.1484 0.1585 'International Tables Vol C Tables 4.2.6.8 and 6.1.1.4'
Nb Nb -2.0727 0.6215 'International Tables Vol C Tables 4.2.6.8 and 6.1.1.4'

loop_
_geom_angle_atom_site_label_1
_geom_angle_atom_site_label_2
_geom_angle_atom_site_label_3
_geom_angle
_geom_angle_site_symmetry_1
_geom_angle_site_symmetry_3
_geom_angle_publ_flag
O1 Nb1 O2 93.18(10) . . ?
O1 Nb1 O2 93.18(10) . 1_565 ?
O2 Nb1 O2 98.59(9) . 1_565 ?
O1 Nb1 Cl1 171.61(16) . . ?
O2 Nb1 Cl1 92.29(4) . . ?
O2 Nb1 Cl1 92.29(4) 1_565 . ?
O1 Nb1 Cl2 88.90(12) . 1_565 ?
O2 Nb1 Cl2 171.49(4) . 1_565 ?
O2 Nb1 Cl2 89.52(9) 1_565 1_565 ?
Cl1 Nb1 Cl2 84.79(6) . 1_565 ?
O1 Nb1 Cl2 88.90(12) . . ?
O2 Nb1 Cl2 89.52(9) . . ?
O2 Nb1 Cl2 171.49(4) 1_565 . ?
Cl1 Nb1 Cl2 84.79(6) . . ?
Cl2 Nb1 Cl2 82.27(10) 1_565 . ?
O1 Nb1 Nb1 94.88(16) . 5 ?
O2 Nb1 Nb1 49.29(5) . 5 ?
O2 Nb1 Nb1 49.29(5) 1_565 5 ?
Cl1 Nb1 Nb1 93.51(6) . 5 ?
Cl2 Nb1 Nb1 138.75(5) 1_565 5 ?
Cl2 Nb1 Nb1 138.75(5) . 5 ?
O1 Nb1 Nb2 48.64(10) . . ?
O2 Nb1 Nb2 44.54(4) . . ?
O2 Nb1 Nb2 98.94(7) 1_565 . ?
Cl1 Nb1 Nb2 136.42(5) . . ?
Cl2 Nb1 Nb2 136.84(6) 1_565 . ?
Cl2 Nb1 Nb2 88.63(8) . . ?
Nb1 Nb1 Nb2 64.70(4) 5 . ?
O1 Nb1 Nb2 48.64(10) . 1_565 ?
O2 Nb1 Nb2 98.94(7) . 1_565 ?
O2 Nb1 Nb2 44.54(4) 1_565 1_565 ?
Cl1 Nb1 Nb2 136.42(5) . 1_565 ?
Cl2 Nb1 Nb2 88.63(8) 1_565 1_565 ?
Cl2 Nb1 Nb2 136.84(6) . 1_565 ?
Nb1 Nb1 Nb2 64.70(4) 5 1_565 ?
Nb2 Nb1 Nb2 69.87(9) . 1_565 ?
O1 Nb1 Nb2 134.49(11) . 5_545 ?
O2 Nb1 Nb2 41.31(3) . 5_545 ?
O2 Nb1 Nb2 93.79(7) 1_565 5_545 ?
Cl1 Nb1 Nb2 51.31(4) . 5_545 ?
Cl2 Nb1 Nb2 136.04(6) 1_565 5_545 ?
Cl2 Nb1 Nb2 90.61(8) . 5_545 ?
Nb1 Nb1 Nb2 58.32(4) 5 5_545 ?
Nb2 Nb1 Nb2 85.85(6) . 5_545 ?
Nb2 Nb1 Nb2 123.02(4) 1_565 5_545 ?
O1 Nb1 Nb2 134.49(11) . 5 ?
O2 Nb1 Nb2 93.79(7) . 5 ?
O2 Nb1 Nb2 41.31(3) 1_565 5 ?
Cl1 Nb1 Nb2 51.31(4) . 5 ?
Cl2 Nb1 Nb2 90.61(8) 1_565 5 ?
Cl2 Nb1 Nb2 136.04(6) . 5 ?
Nb1 Nb1 Nb2 58.32(4) 5 5 ?
Nb2 Nb1 Nb2 123.02(4) . 5 ?
Nb2 Nb1 Nb2 85.85(6) 1_565 5 ?
Nb2 Nb1 Nb2 65.23(9) 5_545 5 ?
O1 Nb1 Nb1 90 . 1_545 ?
O2 Nb1 Nb1 40.71(5) . 1_545 ?
O2 Nb1 Nb1 139.29(5) 1_565 1_545 ?
Cl1 Nb1 Nb1 90 . 1_545 ?
Cl2 Nb1 Nb1 131.13(5) 1_565 1_545 ?
Cl2 Nb1 Nb1 48.87(5) . 1_545 ?
Nb1 Nb1 Nb1 90 5 1_545 ?
Nb2 Nb1 Nb1 55.07(4) . 1_545 ?
Nb2 Nb1 Nb1 124.93(4) 1_565 1_545 ?
Nb2 Nb1 Nb1 57.38(4) 5_545 1_545 ?
Nb2 Nb1 Nb1 122.62(4) 5 1_545 ?
Nb3 Nb3 Nb3 0(10) . 6 ?
Nb3 Nb3 O3 0.00(12) . . ?
Nb3 Nb3 O3 82.65(3) 6 . ?
Nb3 Nb3 O1 0(10) . . ?
Nb3 Nb3 O1 83.23(4) 6 . ?
O3 Nb3 O1 163.71(10) . . ?
Nb3 Nb3 Cl4 0(10) . 1_565 ?
Nb3 Nb3 Cl4 127.14(6) 6 1_565 ?
O3 Nb3 Cl4 97.28(6) . 1_565 ?
O1 Nb3 Cl4 97.69(14) . 1_565 ?
Nb3 Nb3 Cl3 0(10) . 3_455 ?
Nb3 Nb3 Cl3 126.07(6) 6 3_455 ?
O3 Nb3 Cl3 92.73(6) . 3_455 ?
O1 Nb3 Cl3 89.06(13) . 3_455 ?
Cl4 Nb3 Cl3 106.77(11) 1_565 3_455 ?
Nb3 Nb3 Cl4 0(10) . . ?
Nb3 Nb3 Cl4 44.32(6) 6 . ?
O3 Nb3 Cl4 87.24(6) . . ?
O1 Nb3 Cl4 88.31(12) . . ?
Cl4 Nb3 Cl4 82.83(12) 1_565 . ?
Cl3 Nb3 Cl4 170.31(6) 3_455 . ?
Nb3 Nb3 Cl3 0(10) . 3_445 ?
Nb3 Nb3 Cl3 45.44(6) 6 3_445 ?
O3 Nb3 Cl3 83.44(6) . 3_445 ?
O1 Nb3 Cl3 80.88(12) . 3_445 ?
Cl4 Nb3 Cl3 172.49(6) 1_565 3_445 ?
Cl3 Nb3 Cl3 80.63(11) 3_455 3_445 ?
Cl4 Nb3 Cl3 89.75(11) . 3_445 ?
Nb3 Nb3 Nb3 0(10) . 6_565 ?
Nb3 Nb3 Nb3 180.0(3) 6 6_565 ?
O3 Nb3 Nb3 97.35(3) . 6_565 ?
O1 Nb3 Nb3 96.77(4) . 6_565 ?
Cl4 Nb3 Nb3 52.86(6) 1_565 6_565 ?
Cl3 Nb3 Nb3 53.93(6) 3_455 6_565 ?
Cl4 Nb3 Nb3 135.68(6) . 6_565 ?
Cl3 Nb3 Nb3 134.56(6) 3_445 6_565 ?
Nb3 Nb3 Nb3 0(10) . 1_545 ?
Nb3 Nb3 Nb3 0.00(19) 6 1_545 ?
O3 Nb3 Nb3 82.65(3) . 1_545 ?
O1 Nb3 Nb3 83.23(4) . 1_545 ?
Cl4 Nb3 Nb3 127.14(6) 1_565 1_545 ?
Cl3 Nb3 Nb3 126.07(6) 3_455 1_545 ?
Cl4 Nb3 Nb3 44.32(6) . 1_545 ?
Cl3 Nb3 Nb3 45.44(6) 3_445 1_545 ?
Nb3 Nb3 Nb3 180.00(6) 6_565 1_545 ?
Nb3 Nb3 Nb3 0(10) . 1_565 ?
Nb3 Nb3 Nb3 180.0(3) 6 1_565 ?
O3 Nb3 Nb3 97.35(3) . 1_565 ?
O1 Nb3 Nb3 96.77(4) . 1_565 ?
Cl4 Nb3 Nb3 52.86(6) 1_565 1_565 ?
Cl3 Nb3 Nb3 53.93(6) 3_455 1_565 ?
Cl4 Nb3 Nb3 135.68(6) . 1_565 ?
Cl3 Nb3 Nb3 134.56(6) 3_445 1_565 ?
Nb3 Nb3 Nb3 0.00(3) 6_565 1_565 ?
Nb3 Nb3 Nb3 180.00(7) 1_545 1_565 ?
Nb3 Nb3 Nb2 0(10) . 1_565 ?
Nb3 Nb3 Nb2 114.99(4) 6 1_565 ?
O3 Nb3 Nb2 144.38(5) . 1_565 ?
O1 Nb3 Nb2 39.60(10) . 1_565 ?
Cl4 Nb3 Nb2 95.35(7) 1_565 1_565 ?
Cl3 Nb3 Nb2 51.69(6) 3_455 1_565 ?
Cl4 Nb3 Nb2 127.42(6) . 1_565 ?
Cl3 Nb3 Nb2 88.24(7) 3_445 1_565 ?
Nb3 Nb3 Nb2 65.01(4) 6_565 1_565 ?
Nb3 Nb3 Nb2 114.99(4) 1_545 1_565 ?
Nb3 Nb3 Nb2 65.01(4) 1_565 1_565 ?
O2 Nb2 O1 94.01(14) . . ?
O2 Nb2 O1 94.01(14) . 1_545 ?
O1 Nb2 O1 99.2(2) . 1_545 ?
O2 Nb2 Cl1 97.18(6) . 5_545 ?
O1 Nb2 Cl1 166.71(15) . 5_545 ?
O1 Nb2 Cl1 87.21(14) 1_545 5_545 ?
O2 Nb2 Cl1 97.18(6) . 5 ?
O1 Nb2 Cl1 87.21(14) . 5 ?
O1 Nb2 Cl1 166.71(15) 1_545 5 ?
Cl1 Nb2 Cl1 84.31(11) 5_545 5 ?
O2 Nb2 Cl3 172.91(8) . 3_445 ?
O1 Nb2 Cl3 81.43(14) . 3_445 ?
O1 Nb2 Cl3 81.43(14) 1_545 3_445 ?
Cl1 Nb2 Cl3 88.06(7) 5_545 3_445 ?
Cl1 Nb2 Cl3 88.06(7) 5 3_445 ?
O2 Nb2 Nb1 48.94(4) . . ?
O1 Nb2 Nb1 45.08(14) . . ?
O1 Nb2 Nb1 99.53(15) 1_545 . ?
Cl1 Nb2 Nb1 145.58(7) 5_545 . ?
Cl1 Nb2 Nb1 93.23(8) 5 . ?
Cl3 Nb2 Nb1 126.25(5) 3_445 . ?
O2 Nb2 Nb1 48.94(4) . 1_545 ?
O1 Nb2 Nb1 99.53(15) . 1_545 ?
O1 Nb2 Nb1 45.08(14) 1_545 1_545 ?
Cl1 Nb2 Nb1 93.23(8) 5_545 1_545 ?
Cl1 Nb2 Nb1 145.58(7) 5 1_545 ?
Cl3 Nb2 Nb1 126.25(5) 3_445 1_545 ?
Nb1 Nb2 Nb1 69.87(9) . 1_545 ?
O2 Nb2 Nb1 45.21(4) . 5_545 ?
O1 Nb2 Nb1 139.22(15) . 5_545 ?
O1 Nb2 Nb1 86.36(13) 1_545 5_545 ?
Cl1 Nb2 Nb1 52.34(6) 5_545 5_545 ?
Cl1 Nb2 Nb1 96.46(8) 5 5_545 ?
Cl3 Nb2 Nb1 139.12(5) 3_445 5_545 ?
Nb1 Nb2 Nb1 94.15(6) . 5_545 ?
Nb1 Nb2 Nb1 56.98(4) 1_545 5_545 ?
O2 Nb2 Nb1 45.21(4) . 5 ?
O1 Nb2 Nb1 86.36(13) . 5 ?
O1 Nb2 Nb1 139.22(15) 1_545 5 ?
Cl1 Nb2 Nb1 96.46(8) 5_545 5 ?
Cl1 Nb2 Nb1 52.34(6) 5 5 ?
Cl3 Nb2 Nb1 139.12(5) 3_445 5 ?
Nb1 Nb2 Nb1 56.98(4) . 5 ?
Nb1 Nb2 Nb1 94.15(6) 1_545 5 ?
Nb1 Nb2 Nb1 65.23(9) 5_545 5 ?
O2 Nb2 Nb2 90 . 1_565 ?
O1 Nb2 Nb2 40.42(12) . 1_565 ?
O1 Nb2 Nb2 139.58(12) 1_545 1_565 ?
Cl1 Nb2 Nb2 132.15(6) 5_545 1_565 ?
Cl1 Nb2 Nb2 47.85(6) 5 1_565 ?
Cl3 Nb2 Nb2 90 3_445 1_565 ?
Nb1 Nb2 Nb2 55.07(4) . 1_565 ?
Nb1 Nb2 Nb2 124.93(4) 1_545 1_565 ?
Nb1 Nb2 Nb2 122.62(4) 5_545 1_565 ?
Nb1 Nb2 Nb2 57.38(4) 5 1_565 ?
O2 Nb2 Nb2 90 . 1_545 ?
O1 Nb2 Nb2 139.58(12) . 1_545 ?
O1 Nb2 Nb2 40.42(12) 1_545 1_545 ?
Cl1 Nb2 Nb2 47.85(6) 5_545 1_545 ?
Cl1 Nb2 Nb2 132.15(6) 5 1_545 ?
Cl3 Nb2 Nb2 90 3_445 1_545 ?
Nb1 Nb2 Nb2 124.93(4) . 1_545 ?
Nb1 Nb2 Nb2 55.07(5) 1_545 1_545 ?
Nb1 Nb2 Nb2 57.38(4) 5_545 1_545 ?
Nb1 Nb2 Nb2 122.62(4) 5 1_545 ?
Nb2 Nb2 Nb2 180.00(14) 1_565 1_545 ?
Nb2 Cl1 Nb2 84.31(11) 5_545 5 ?
Nb2 Cl1 Nb1 76.36(6) 5_545 . ?
Nb2 Cl1 Nb1 76.36(6) 5 . ?
Nb1 Cl2 Nb1 82.27(10) 1_545 . ?
Nb3 Cl3 Nb3 72.14(11) 8 3_545 ?
Nb3 Cl3 Nb2 82.90(6) 8 3 ?
Nb3 Cl3 Nb2 82.90(6) 3_545 3 ?
Nb3 Cl3 Nb3 8.49(4) 8 3 ?
Nb3 Cl3 Nb3 80.63(11) 3_545 3 ?
Nb2 Cl3 Nb3 83.75(6) 3 3 ?
Nb3 Cl3 Nb3 80.63(11) 8 8_545 ?
Nb3 Cl3 Nb3 8.49(4) 3_545 8_545 ?
Nb2 Cl3 Nb3 83.75(6) 3 8_545 ?
Nb3 Cl3 Nb3 89.12(11) 3 8_545 ?
Nb3 Cl4 Nb3 74.29(12) 1_545 6 ?
Nb3 Cl4 Nb3 8.54(4) 1_545 6_545 ?
Nb3 Cl4 Nb3 82.83(12) 6 6_545 ?
Nb3 Cl4 Nb3 82.83(11) 1_545 . ?
Nb3 Cl4 Nb3 8.54(4) 6 . ?
Nb3 Cl4 Nb3 91.37(12) 6_545 . ?
Nb3 O3 Nb3 180 2_556 6 ?
Nb3 O3 Nb3 14.71(7) 2_556 5_556 ?
Nb3 O3 Nb3 165.29(7) 6 5_556 ?
Nb3 O3 Nb3 165.29(7) 2_556 . ?
Nb3 O3 Nb3 14.71(7) 6 . ?
Nb3 O3 Nb3 180 5_556 . ?
Nb1 O1 Nb3 156.6(3) . . ?
Nb1 O1 Nb3 156.6(3) . 6 ?
Nb3 O1 Nb3 13.54(7) . 6 ?
Nb1 O1 Nb2 86.28(16) . . ?
Nb3 O1 Nb2 113.2(2) . . ?
Nb3 O1 Nb2 102.40(17) 6 . ?
Nb1 O1 Nb2 86.28(16) . 1_565 ?
Nb3 O1 Nb2 102.40(17) . 1_565 ?
Nb3 O1 Nb2 113.2(2) 6 1_565 ?
Nb2 O1 Nb2 99.2(2) . 1_565 ?
Nb2 O2 Nb2 180.00(4) 5_545 . ?
Nb2 O2 Nb1 93.47(4) 5_545 . ?
Nb2 O2 Nb1 86.53(4) . . ?
Nb2 O2 Nb1 86.53(4) 5_545 5_545 ?
Nb2 O2 Nb1 93.47(4) . 5_545 ?
Nb1 O2 Nb1 180.00(4) . 5_545 ?
Nb2 O2 Nb1 93.47(4) 5_545 1_545 ?
Nb2 O2 Nb1 86.53(4) . 1_545 ?
Nb1 O2 Nb1 98.59(9) . 1_545 ?
Nb1 O2 Nb1 81.41(9) 5_545 1_545 ?
Nb2 O2 Nb1 86.53(4) 5_545 5 ?
Nb2 O2 Nb1 93.47(4) . 5 ?
Nb1 O2 Nb1 81.41(9) . 5 ?
Nb1 O2 Nb1 98.59(9) 5_545 5 ?
Nb1 O2 Nb1 180 1_545 5 ?

loop_
_geom_bond_atom_site_label_1
_geom_bond_atom_site_label_2
_geom_bond_distance
_geom_bond_site_symmetry_2
_geom_bond_publ_flag
Nb1 O1 2.022(5) . ?
Nb1 O2 2.153(2) . ?
Nb1 O2 2.153(2) 1_565 ?
Nb1 Cl1 2.4664(19) . ?
Nb1 Cl2 2.481(2) 1_565 ?
Nb1 Cl2 2.481(2) . ?
Nb1 Nb1 2.8081(14) 5 ?
Nb1 Nb2 2.8501(19) . ?
Nb1 Nb2 2.8501(19) 1_565 ?
Nb1 Nb2 3.028(2) 5_545 ?
Nb1 Nb2 3.028(2) 5 ?
Nb1 Nb1 3.264(5) 1_545 ?
Nb3 Nb3 0.000(3) . ?
Nb3 Nb3 0.488(2) 6 ?
Nb3 O3 1.9077(10) . ?
Nb3 O1 2.071(5) . ?
Nb3 Cl4 2.298(2) 1_565 ?
Nb3 Cl3 2.357(2) 3_455 ?
Nb3 Cl4 2.622(3) . ?
Nb3 Cl3 2.674(3) 3_445 ?
Nb3 Nb3 2.776(5) 6_565 ?
Nb3 Nb3 3.264(5) 1_545 ?
Nb3 Nb3 3.264(5) 1_565 ?
Nb3 Nb2 3.285(2) 1_565 ?
Nb2 O2 2.0026(13) . ?
Nb2 O1 2.144(4) . ?
Nb2 O1 2.144(4) 1_545 ?
Nb2 Cl1 2.432(2) 5_545 ?
Nb2 Cl1 2.432(2) 5 ?
Nb2 Cl3 2.598(2) 3_445 ?
Nb2 Nb1 2.8501(19) 1_545 ?
Nb2 Nb1 3.028(2) 5_545 ?
Nb2 Nb1 3.028(2) 5 ?
Nb2 Nb2 3.264(5) 1_565 ?
Nb2 Nb2 3.264(5) 1_545 ?
Cl1 Nb2 2.432(2) 5_545 ?
Cl1 Nb2 2.432(2) 5 ?
Cl2 Nb1 2.481(2) 1_545 ?
Cl3 Nb3 2.357(2) 8 ?
Cl3 Nb3 2.357(2) 3_545 ?
Cl3 Nb2 2.598(2) 3 ?
Cl3 Nb3 2.674(3) 3 ?
Cl3 Nb3 2.674(3) 8_545 ?
Cl4 Nb3 2.298(2) 1_545 ?
Cl4 Nb3 2.298(2) 6 ?
Cl4 Nb3 2.622(3) 6_545 ?
O3 Nb3 1.9077(10) 2_556 ?
O3 Nb3 1.9077(10) 6 ?
O3 Nb3 1.9077(10) 5_556 ?
O1 Nb3 2.071(5) 6 ?
O1 Nb2 2.144(4) 1_565 ?
O2 Nb2 2.0026(13) 5_545 ?
O2 Nb1 2.153(2) 5_545 ?
O2 Nb1 2.153(2) 1_545 ?
O2 Nb1 2.153(2) 5 ?
